data_7229283
loop_
_publ_author_name
'Fu, Ying'
'Wang, Meng-Xia'
'Zhang, Dong'
'Hou, Yu-Wen'
'Gao, Shuang'
'Zhao, Li-Xia'
'Ye, Fei'

_publ_section_title
;
 Design, synthesis, and herbicidal activity of pyrazole benzophenone
 derivatives
;
_journal_issue 74
_journal_name_full 'RSC Adv.'
_journal_page_first 46858
_journal_paper_doi 10.1039/C7RA09858H
_journal_volume 7
_journal_year 2017
_chemical_formula_moiety 'C23 H15 Cl N2 O2'
_chemical_formula_sum 'C23 H15 Cl N2 O2'
_chemical_formula_weight 386.82
_chemical_name_systematic
; 
 ? 
;
_space_group_IT_number 2
_symmetry_cell_setting triclinic
_symmetry_space_group_name_Hall '-P 1'
_symmetry_space_group_name_H-M 'P -1'
_atom_sites_solution_hydrogens geom
_atom_sites_solution_primary direct
_atom_sites_solution_secondary difmap
_audit_creation_method SHELXL-97
_audit_update_record
;
2017-02-03 deposited with the CCDC.
2017-09-27 downloaded from the CCDC.
;
_cell_angle_alpha 88.824(10)
_cell_angle_beta 77.369(10)
_cell_angle_gamma 87.304(7)
_cell_formula_units_Z 2
_cell_length_a 8.1098(6)
_cell_length_b 10.3956(10)
_cell_length_c 11.5000(16)
_cell_measurement_reflns_used 2057
_cell_measurement_temperature 293(2)
_cell_measurement_theta_max 28.8775
_cell_measurement_theta_min 3.1634
_cell_volume 944.96(18)
_computing_cell_refinement
;
CrysAlisPro, Agilent Technologies,
Version 1.171.35.21 (release 20-01-2012 CrysAlis171 .NET)
(compiled Jan 23 2012,18:06:46)
;
_computing_data_collection
;
CrysAlisPro, Agilent Technologies,
Version 1.171.35.21 (release 20-01-2012 CrysAlis171 .NET)
(compiled Jan 23 2012,18:06:46)
;
_computing_data_reduction
;
CrysAlisPro, Agilent Technologies,
Version 1.171.35.21 (release 20-01-2012 CrysAlis171 .NET)
(compiled Jan 23 2012,18:06:46)
;
_computing_structure_refinement 'SHELXL-97 (Sheldrick, 1997)'
_computing_structure_solution 'SHELXS-97 (Sheldrick, 1990)'
_diffrn_ambient_temperature 293(2)
_diffrn_detector_area_resol_mean 16.1954
_diffrn_measured_fraction_theta_full 0.983
_diffrn_measured_fraction_theta_max 0.983
_diffrn_measurement_device_type 'Xcalibur, Eos'
_diffrn_measurement_method '\w scans'
_diffrn_radiation_monochromator graphite
_diffrn_radiation_source 'fine-focus sealed tube'
_diffrn_radiation_type MoK\a
_diffrn_radiation_wavelength 0.71073
_diffrn_reflns_av_R_equivalents 0.0382
_diffrn_reflns_av_sigmaI/netI 0.0554
_diffrn_reflns_limit_h_max 9
_diffrn_reflns_limit_h_min -9
_diffrn_reflns_limit_k_max 10
_diffrn_reflns_limit_k_min -12
_diffrn_reflns_limit_l_max 11
_diffrn_reflns_limit_l_min -13
_diffrn_reflns_number 5577
_diffrn_reflns_theta_full 25.00
_diffrn_reflns_theta_max 25.00
_diffrn_reflns_theta_min 3.17
_exptl_absorpt_coefficient_mu 0.224
_exptl_absorpt_correction_T_max 0.9632
_exptl_absorpt_correction_T_min 0.9546
_exptl_absorpt_correction_type multi-scan
_exptl_absorpt_process_details
;
CrysAlisPro, Agilent Technologies,
Version 1.171.35.21 (release 20-01-2012 CrysAlis171 .NET)
(compiled Jan 23 2012,18:06:46)
Empirical absorption correction using spherical harmonics,
 implemented in SCALE3 ABSPACK scaling algorithm.
;
_exptl_crystal_colour colorless
_exptl_crystal_density_diffrn 1.359
_exptl_crystal_density_method 'not measured'
_exptl_crystal_description block
_exptl_crystal_F_000 400
_exptl_crystal_size_max 0.21
_exptl_crystal_size_mid 0.19
_exptl_crystal_size_min 0.17
_refine_diff_density_max 0.891
_refine_diff_density_min -0.384
_refine_diff_density_rms 0.108
_refine_ls_extinction_coef 0.033(6)
_refine_ls_extinction_expression Fc^*^=kFc[1+0.001xFc^2^\l^3^/sin(2\q)]^-1/4^
_refine_ls_extinction_method SHELXL
_refine_ls_goodness_of_fit_ref 1.109
_refine_ls_hydrogen_treatment mixed
_refine_ls_matrix_type full
_refine_ls_number_parameters 254
_refine_ls_number_reflns 3266
_refine_ls_number_restraints 0
_refine_ls_restrained_S_all 1.109
_refine_ls_R_factor_all 0.1406
_refine_ls_R_factor_gt 0.1277
_refine_ls_shift/su_max 0.000
_refine_ls_shift/su_mean 0.000
_refine_ls_structure_factor_coef Fsqd
_refine_ls_weighting_details 'calc w=1/[\s^2^(Fo^2^)+(0.0782P)^2^+9.9560P] where P=(Fo^2^+2Fc^2^)/3'
_refine_ls_weighting_scheme calc
_refine_ls_wR_factor_gt 0.3374
_refine_ls_wR_factor_ref 0.3431
_reflns_number_gt 2726
_reflns_number_total 3266
_reflns_threshold_expression >2sigma(I)
_cod_data_source_file c7ra09858h1.cif
_cod_data_source_block 141013
_cod_original_cell_volume 944.96(17)
_cod_database_code 7229283

loop_
_symmetry_equiv_pos_as_xyz
'x, y, z'
'-x, -y, -z'

loop_
_atom_site_label
_atom_site_type_symbol
_atom_site_fract_x
_atom_site_fract_y
_atom_site_fract_z
_atom_site_U_iso_or_equiv
_atom_site_adp_type
_atom_site_occupancy
_atom_site_symmetry_multiplicity
_atom_site_calc_flag
_atom_site_refinement_flags
C1 C 0.1897(11) 0.4388(8) -0.1460(7) 0.0434(19) Uani 1 1 d .
H1 H 0.1224 0.3694 -0.1199 0.052 Uiso 1 1 calc R
C2 C 0.2187(13) 0.4798(11) -0.2638(8) 0.062(3) Uani 1 1 d .
H2 H 0.1713 0.4363 -0.3175 0.075 Uiso 1 1 calc R
C3 C 0.3136(13) 0.5812(12) -0.3025(8) 0.068(3) Uani 1 1 d .
H3 H 0.3327 0.6052 -0.3825 0.082 Uiso 1 1 calc R
C4 C 0.3844(11) 0.6512(10) -0.2240(8) 0.057(3) Uani 1 1 d .
H4 H 0.4476 0.7226 -0.2503 0.069 Uiso 1 1 calc R
C5 C 0.3572(10) 0.6107(9) -0.1057(8) 0.046(2) Uani 1 1 d .
H5 H 0.4023 0.6558 -0.0518 0.055 Uiso 1 1 calc R
C6 C 0.2647(9) 0.5048(7) -0.0675(7) 0.0349(17) Uani 1 1 d .
C7 C 0.2423(9) 0.4608(7) 0.0589(6) 0.0308(16) Uani 1 1 d .
C8 C 0.2178(9) 0.3333(7) 0.1067(6) 0.0329(16) Uani 1 1 d .
C9 C 0.2037(9) 0.3491(7) 0.2259(7) 0.0348(17) Uani 1 1 d .
H9 H 0.1872 0.2842 0.2836 0.042 Uiso 1 1 calc R
C10 C 0.2390(10) 0.2064(7) 0.0479(7) 0.0388(18) Uani 1 1 d .
C11 C 0.1337(10) 0.1004(7) 0.1060(7) 0.0353(17) Uani 1 1 d .
C12 C -0.0251(11) 0.1269(9) 0.1771(7) 0.047(2) Uani 1 1 d .
H12 H -0.0660 0.2116 0.1904 0.056 Uiso 1 1 calc R
C13 C -0.1225(13) 0.0260(10) 0.2282(9) 0.059(3) Uani 1 1 d .
H13 H -0.2294 0.0434 0.2757 0.070 Uiso 1 1 calc R
C14 C -0.0638(14) -0.0975(9) 0.2097(8) 0.058(3) Uani 1 1 d .
H14 H -0.1296 -0.1643 0.2458 0.070 Uiso 1 1 calc R
C15 C 0.0927(15) -0.1248(8) 0.1379(9) 0.060(3) Uani 1 1 d .
H15 H 0.1322 -0.2099 0.1250 0.072 Uiso 1 1 calc R
C16 C 0.1913(12) -0.0255(8) 0.0846(8) 0.048(2) Uani 1 1 d .
H16 H 0.2961 -0.0438 0.0346 0.058 Uiso 1 1 calc R
C17 C 0.3816(10) 0.7257(8) 0.2888(7) 0.045(2) Uani 1 1 d .
H17 H 0.4508 0.6794 0.2271 0.054 Uiso 1 1 calc R
C18 C 0.4133(11) 0.8533(8) 0.3060(7) 0.046(2) Uani 1 1 d .
H18 H 0.5048 0.8924 0.2575 0.055 Uiso 1 1 calc R
C19 C 0.3072(11) 0.9204(7) 0.3959(8) 0.0420(19) Uani 1 1 d .
C20 C 0.1719(11) 0.8640(8) 0.4697(7) 0.045(2) Uani 1 1 d .
H20 H 0.0996 0.9121 0.5286 0.054 Uiso 1 1 calc R
C21 C 0.1445(11) 0.7366(8) 0.4558(7) 0.0427(19) Uani 1 1 d .
H21 H 0.0574 0.6962 0.5078 0.051 Uiso 1 1 calc R
C22 C 0.2494(10) 0.6680(7) 0.3622(6) 0.0348(17) Uani 1 1 d .
C23 C 0.2166(10) 0.5293(8) 0.3577(6) 0.0370(17) Uani 1 1 d .
Cl1 Cl 0.3427(4) 1.0811(2) 0.4177(2) 0.0679(9) Uani 1 1 d .
N1 N 0.2180(8) 0.4750(6) 0.2457(5) 0.0343(14) Uani 1 1 d .
N2 N 0.2393(8) 0.5461(5) 0.1424(5) 0.0310(14) Uani 1 1 d .
O1 O 0.3458(9) 0.1901(6) -0.0432(6) 0.063(2) Uani 1 1 d .
O2 O 0.1864(9) 0.4589(6) 0.4432(5) 0.0543(17) Uani 1 1 d .

loop_
_atom_site_aniso_label
_atom_site_aniso_U_11
_atom_site_aniso_U_22
_atom_site_aniso_U_33
_atom_site_aniso_U_23
_atom_site_aniso_U_13
_atom_site_aniso_U_12
C1 0.049(5) 0.043(5) 0.038(4) -0.007(4) -0.010(4) 0.004(4)
C2 0.069(6) 0.089(8) 0.034(5) -0.004(5) -0.024(4) 0.012(6)
C3 0.065(6) 0.100(9) 0.035(5) 0.018(5) -0.008(5) 0.019(6)
C4 0.043(5) 0.074(7) 0.049(5) 0.026(5) 0.001(4) -0.002(4)
C5 0.038(4) 0.055(5) 0.044(5) 0.008(4) -0.007(4) -0.005(4)
C6 0.035(4) 0.035(4) 0.033(4) 0.001(3) -0.005(3) 0.003(3)
C7 0.029(4) 0.028(4) 0.034(4) -0.002(3) -0.004(3) -0.002(3)
C8 0.034(4) 0.034(4) 0.029(4) -0.001(3) -0.004(3) -0.002(3)
C9 0.042(4) 0.026(4) 0.035(4) -0.003(3) -0.004(3) -0.005(3)
C10 0.044(4) 0.036(4) 0.033(4) -0.007(3) -0.003(3) -0.001(3)
C11 0.041(4) 0.032(4) 0.037(4) -0.001(3) -0.015(3) -0.004(3)
C12 0.053(5) 0.045(5) 0.042(5) -0.006(4) -0.008(4) -0.012(4)
C13 0.058(6) 0.067(6) 0.052(5) -0.014(5) -0.007(4) -0.021(5)
C14 0.085(7) 0.051(6) 0.046(5) 0.002(4) -0.025(5) -0.031(5)
C15 0.096(8) 0.029(4) 0.068(6) -0.003(4) -0.043(6) -0.008(5)
C16 0.059(5) 0.037(4) 0.050(5) -0.008(4) -0.018(4) 0.001(4)
C17 0.044(5) 0.048(5) 0.039(4) -0.010(4) 0.003(4) -0.006(4)
C18 0.047(5) 0.053(5) 0.037(4) 0.000(4) -0.004(4) -0.015(4)
C19 0.052(5) 0.030(4) 0.049(5) -0.002(3) -0.020(4) -0.005(3)
C20 0.060(5) 0.040(4) 0.030(4) -0.007(3) -0.001(4) 0.001(4)
C21 0.060(5) 0.038(4) 0.027(4) -0.004(3) -0.001(3) -0.009(4)
C22 0.041(4) 0.036(4) 0.027(4) 0.001(3) -0.006(3) -0.005(3)
C23 0.041(4) 0.040(4) 0.028(4) -0.003(3) -0.002(3) -0.006(3)
Cl1 0.097(2) 0.0367(12) 0.0742(18) -0.0016(11) -0.0260(15) -0.0148(12)
N1 0.046(4) 0.028(3) 0.028(3) 0.001(2) -0.007(3) -0.001(3)
N2 0.038(3) 0.024(3) 0.031(3) 0.001(2) -0.008(3) 0.000(2)
O1 0.069(4) 0.051(4) 0.054(4) -0.013(3) 0.023(3) -0.008(3)
O2 0.089(5) 0.041(3) 0.031(3) 0.002(3) -0.008(3) -0.011(3)

loop_
_atom_type_symbol
_atom_type_description
_atom_type_scat_dispersion_real
_atom_type_scat_dispersion_imag
_atom_type_scat_source
C C 0.0033 0.0016 'International Tables Vol C Tables 4.2.6.8 and 6.1.1.4'
H H 0.0000 0.0000 'International Tables Vol C Tables 4.2.6.8 and 6.1.1.4'
O O 0.0106 0.0060 'International Tables Vol C Tables 4.2.6.8 and 6.1.1.4'
Cl Cl 0.1484 0.1585 'International Tables Vol C Tables 4.2.6.8 and 6.1.1.4'
N N 0.0061 0.0033 'International Tables Vol C Tables 4.2.6.8 and 6.1.1.4'

loop_
_geom_angle_atom_site_label_1
_geom_angle_atom_site_label_2
_geom_angle_atom_site_label_3
_geom_angle
C2 C1 C6 118.1(9)
C2 C1 H1 121.0
C6 C1 H1 121.0
C3 C2 C1 121.6(10)
C3 C2 H2 119.2
C1 C2 H2 119.2
C2 C3 C4 121.0(9)
C2 C3 H3 119.5
C4 C3 H3 119.5
C5 C4 C3 118.0(9)
C5 C4 H4 121.0
C3 C4 H4 121.0
C6 C5 C4 120.7(9)
C6 C5 H5 119.7
C4 C5 H5 119.7
C5 C6 C1 120.5(8)
C5 C6 C7 119.6(7)
C1 C6 C7 119.9(7)
N2 C7 C8 112.1(6)
N2 C7 C6 119.3(6)
C8 C7 C6 128.5(6)
C9 C8 C7 103.5(6)
C9 C8 C10 123.9(7)
C7 C8 C10 131.3(7)
N1 C9 C8 108.2(7)
N1 C9 H9 125.9
C8 C9 H9 125.9
O1 C10 C8 119.7(7)
O1 C10 C11 121.8(7)
C8 C10 C11 118.5(6)
C16 C11 C12 119.8(8)
C16 C11 C10 119.6(7)
C12 C11 C10 120.5(7)
C13 C12 C11 119.4(9)
C13 C12 H12 120.3
C11 C12 H12 120.3
C14 C13 C12 120.7(10)
C14 C13 H13 119.6
C12 C13 H13 119.6
C13 C14 C15 120.3(9)
C13 C14 H14 119.9
C15 C14 H14 119.9
C14 C15 C16 120.0(9)
C14 C15 H15 120.0
C16 C15 H15 120.0
C11 C16 C15 119.7(9)
C11 C16 H16 120.1
C15 C16 H16 120.1
C22 C17 C18 120.3(7)
C22 C17 H17 119.8
C18 C17 H17 119.8
C19 C18 C17 118.7(7)
C19 C18 H18 120.6
C17 C18 H18 120.6
C18 C19 C20 121.6(7)
C18 C19 Cl1 119.5(7)
C20 C19 Cl1 118.8(6)
C21 C20 C19 119.7(7)
C21 C20 H20 120.2
C19 C20 H20 120.2
C20 C21 C22 119.1(7)
C20 C21 H21 120.5
C22 C21 H21 120.5
C17 C22 C21 120.5(7)
C17 C22 C23 123.8(7)
C21 C22 C23 115.5(7)
O2 C23 N1 117.0(7)
O2 C23 C22 124.6(7)
N1 C23 C22 118.4(6)
C9 N1 N2 111.7(6)
C9 N1 C23 125.3(6)
N2 N1 C23 123.0(6)
C7 N2 N1 104.4(6)

loop_
_geom_bond_atom_site_label_1
_geom_bond_atom_site_label_2
_geom_bond_distance
C1 C2 1.385(12)
C1 C6 1.400(11)
C1 H1 0.9300
C2 C3 1.344(16)
C2 H2 0.9300
C3 C4 1.403(16)
C3 H3 0.9300
C4 C5 1.390(12)
C4 H4 0.9300
C5 C6 1.372(11)
C5 H5 0.9300
C6 C7 1.489(10)
C7 N2 1.316(9)
C7 C8 1.431(10)
C8 C9 1.363(10)
C8 C10 1.480(10)
C9 N1 1.348(9)
C9 H9 0.9300
C10 O1 1.213(9)
C10 C11 1.483(11)
C11 C16 1.377(11)
C11 C12 1.385(11)
C12 C13 1.385(12)
C12 H12 0.9300
C13 C14 1.353(14)
C13 H13 0.9300
C14 C15 1.375(15)
C14 H14 0.9300
C15 C16 1.385(13)
C15 H15 0.9300
C16 H16 0.9300
C17 C22 1.366(11)
C17 C18 1.389(12)
C17 H17 0.9300
C18 C19 1.371(12)
C18 H18 0.9300
C19 C20 1.379(12)
C19 Cl1 1.741(8)
C20 C21 1.372(11)
C20 H20 0.9300
C21 C22 1.402(11)
C21 H21 0.9300
C22 C23 1.482(11)
C23 O2 1.203(9)
C23 N1 1.415(9)
N1 N2 1.368(8)
